data_1564626
loop_
_publ_author_name
'Zhang, Ju-Wen'
'Wang, Cen-Ru'
'Liu, Wen-Hua'
'Xu, Shuang'
'Liu, Bin-Qiu'

_publ_section_title
;
 Two kinds of 2,4-dichlorobenzoate-based lanthanide coordination polymers
 tuned by 4,4&#x2032;-bipyridine: Syntheses, structures,
 photoluminescence, and magnetism
;
_journal_name_full 'Inorganica Chimica Acta'
_journal_page_first 119648
_journal_paper_doi 10.1016/j.ica.2020.119648
_journal_volume 508
_journal_year 2020
_chemical_formula_moiety 'C26 H15 Cl6 Dy N O7'
_chemical_formula_sum 'C26 H15 Cl6 Dy N O7'
_chemical_formula_weight 828.59
_space_group_crystal_system triclinic
_space_group_IT_number 2
_space_group_name_Hall '-P 1'
_space_group_name_H-M_alt 'P -1'
_atom_sites_solution_hydrogens mixed
_audit_contact_author_name
;
;
_audit_creation_date 2020-02-09
_audit_creation_method
;
Olex2 1.2
(compiled 2018.05.29 svn.r3508 for OlexSys, GUI svn.r5506)
;
_cell_angle_alpha 112.033(2)
_cell_angle_beta 103.897(2)
_cell_angle_gamma 92.834(2)
_cell_formula_units_Z 2
_cell_length_a 8.7593(8)
_cell_length_b 13.2876(13)
_cell_length_c 14.9230(14)
_cell_measurement_reflns_used 6809
_cell_measurement_temperature 296(2)
_cell_measurement_theta_max 28.366
_cell_measurement_theta_min 2.425
_cell_volume 1544.0(3)
_computing_cell_refinement 'SAINT v8.34A (Bruker, 2013)'
_computing_data_collection 'SMART (Bruker, 2001)'
_computing_data_reduction 'SAINT v8.34A (Bruker, 2013)'
_computing_molecular_graphics 'Olex2 (Dolomanov et al., 2009)'
_computing_publication_material 'Olex2 (Dolomanov et al., 2009)'
_computing_structure_refinement 'ShelXL (Sheldrick, 2015)'
_computing_structure_solution 'SHELXS-97 (Sheldrick, 1990)'
_diffrn_ambient_temperature 296
_diffrn_measured_fraction_theta_full 0.997
_diffrn_measured_fraction_theta_max 0.991
_diffrn_measurement_device_type 'Bruker P4'
_diffrn_measurement_method '\w scans'
_diffrn_radiation_monochromator graphite
_diffrn_radiation_type MoK\a
_diffrn_radiation_wavelength 0.71073
_diffrn_reflns_av_R_equivalents 0.0148
_diffrn_reflns_av_unetI/netI 0.0310
_diffrn_reflns_Laue_measured_fraction_full 0.997
_diffrn_reflns_Laue_measured_fraction_max 0.991
_diffrn_reflns_limit_h_max 11
_diffrn_reflns_limit_h_min -10
_diffrn_reflns_limit_k_max 17
_diffrn_reflns_limit_k_min -17
_diffrn_reflns_limit_l_max 19
_diffrn_reflns_limit_l_min -19
_diffrn_reflns_number 11455
_diffrn_reflns_point_group_measured_fraction_full 0.997
_diffrn_reflns_point_group_measured_fraction_max 0.991
_diffrn_reflns_theta_full 25.242
_diffrn_reflns_theta_max 28.370
_diffrn_reflns_theta_min 1.533
_exptl_absorpt_coefficient_mu 2.982
_exptl_absorpt_correction_T_max 0.7350
_exptl_absorpt_correction_T_min 0.6978
_exptl_absorpt_correction_type multi-scan
_exptl_absorpt_process_details SADABS
_exptl_crystal_colour colourless
_exptl_crystal_colour_primary colourless
_exptl_crystal_density_diffrn 1.782
_exptl_crystal_density_method 'not measured'
_exptl_crystal_description block
_exptl_crystal_F_000 804
_exptl_crystal_size_max 0.13
_exptl_crystal_size_mid 0.12
_exptl_crystal_size_min 0.11
_refine_diff_density_max 1.620
_refine_diff_density_min -0.949
_refine_diff_density_rms 0.149
_refine_ls_extinction_coef .
_refine_ls_extinction_method none
_refine_ls_goodness_of_fit_ref 1.064
_refine_ls_hydrogen_treatment constr
_refine_ls_matrix_type full
_refine_ls_number_parameters 444
_refine_ls_number_reflns 7660
_refine_ls_number_restraints 186
_refine_ls_restrained_S_all 1.081
_refine_ls_R_factor_all 0.0440
_refine_ls_R_factor_gt 0.0376
_refine_ls_shift/su_max 0.002
_refine_ls_shift/su_mean 0.000
_refine_ls_structure_factor_coef Fsqd
_refine_ls_weighting_details 'w=1/[\s^2^(Fo^2^)+(0.0562P)^2^+3.9187P] where P=(Fo^2^+2Fc^2^)/3'
_refine_ls_weighting_scheme calc
_refine_ls_wR_factor_gt 0.0981
_refine_ls_wR_factor_ref 0.1032
_reflns_Friedel_coverage 0.000
_reflns_Friedel_fraction_full .
_reflns_Friedel_fraction_max .
_reflns_number_gt 6833
_reflns_number_total 7660
_reflns_threshold_expression 'I > 2\s(I)'
_cod_data_source_file ICA-2020-508-119648.cif
_cod_data_source_block 8
_cod_database_code 1564626
_shelx_shelxl_version_number 2018/3
_shelx_space_group_comment
;
The symmetry employed for this shelxl refinement is uniquely defined
by the following loop, which should always be used as a source of
symmetry information in preference to the above space-group names.
They are only intended as comments.
;
_shelx_estimated_absorpt_t_max 0.735
_shelx_estimated_absorpt_t_min 0.698
_olex2_refinement_description
;
1. Fixed Uiso
 At 1.2 times of:
  All C(H) groups
 At 1.5 times of:
  All O(H,H) groups
2. Uiso/Uaniso restraints and constraints
Uanis(Cl5) \\sim Ueq, Uanis(Cl6) \\sim Ueq, Uanis(C26) \\sim Ueq, Uanis(C27)
\\sim Ueq, Uanis(C28) \\sim Ueq, Uanis(C29) \\sim Ueq, Uanis(C30) \\sim Ueq,
Uanis(C39) \\sim Ueq, Uanis(C30A) \\sim Ueq, Uanis(C39A) \\sim Ueq, Uanis(C29A)
\\sim Ueq, Uanis(C28A) \\sim Ueq, Uanis(C27A) \\sim Ueq, Uanis(Cl5A) \\sim Ueq,
Uanis(Cl6A) \\sim Ueq: with sigma of 0.01 and sigma for terminal atoms of 0.02
3. Rigid body (RIGU) restrains
 Cl5, C26, C27, C30A, C28, C29, C30, C39, C39A, C29A, C28A, C27A, Cl5A, Cl6A,
 Cl6
 with sigma for 1-2 distances of 0.004 and sigma for 1-3 distances of 0.004
4. Others
 Sof(H3)=Sof(Cl1A)=1-FVAR(1)
 Sof(Cl1)=Sof(H7)=FVAR(1)
 Sof(C30A)=Sof(H30A)=Sof(C39A)=Sof(H39A)=Sof(C29A)=Sof(C28A)=Sof(H28A)=
 Sof(C27A)=Sof(Cl5A)=Sof(Cl6A)=1-FVAR(2)
 Sof(Cl5)=Sof(Cl6)=Sof(C27)=Sof(C28)=Sof(H28)=Sof(C29)=Sof(C30)=Sof(H30)=
 Sof(C39)=Sof(H39)=FVAR(2)
5.a Riding coordinates:
 O1W(H1WA,H1WB)
5.b Aromatic/amide H refined with riding coordinates:
 C3(H3), C4(H4), C6(H6), C7(H7), C11(H11), C13(H13), C14(H14), C15(H15),
 C16(H16), C18(H18), C19(H19), C28(H28), C30(H30), C39(H39), C30A(H30A),
 C39A(H39A), C28A(H28A)
;
_olex2_submission_special_instructions 'No special instructions were received'

loop_
_space_group_symop_operation_xyz
'x, y, z'
'-x, -y, -z'

loop_
_atom_site_label
_atom_site_type_symbol
_atom_site_fract_x
_atom_site_fract_y
_atom_site_fract_z
_atom_site_U_iso_or_equiv
_atom_site_adp_type
_atom_site_occupancy
_atom_site_site_symmetry_order
_atom_site_calc_flag
_atom_site_refinement_flags_posn
_atom_site_refinement_flags_adp
_atom_site_refinement_flags_occupancy
_atom_site_disorder_assembly
_atom_site_disorder_group
Dy1 Dy 0.72516(2) 0.52873(2) 0.58878(2) 0.02172(7) Uani 1 1 d . . . . .
O1 O 0.9162(4) 0.6732(3) 0.5884(3) 0.0393(8) Uani 1 1 d . . . . .
N1 N 0.8590(4) 0.5208(3) 0.7636(2) 0.0276(7) Uani 1 1 d . . . . .
Cl1 Cl 1.0750(7) 0.8327(2) 0.5348(3) 0.141(3) Uani 0.676(6) 1 d . . P A 1
C1 C 0.8977(5) 0.7451(4) 0.6667(3) 0.0288(9) Uani 1 1 d . . . . .
O1W O 0.9740(3) 0.4521(3) 0.5765(2) 0.0250(6) Uani 1 1 d . . . . .
H1WA H 0.952186 0.383570 0.537081 0.038 Uiso 1 1 d R . . . .
H1WB H 1.070796 0.477650 0.583251 0.038 Uiso 1 1 d R . . . .
Cl2 Cl 1.2685(4) 1.20305(17) 0.8459(3) 0.1354(14) Uani 1 1 d . . . . .
O2 O 0.8095(4) 0.7226(3) 0.7126(2) 0.0380(8) Uani 1 1 d . . . . .
C2 C 0.9856(6) 0.8607(4) 0.7070(4) 0.0367(10) Uani 1 1 d . . . . .
Cl3 Cl 0.4798(3) 0.44477(15) 0.82443(13) 0.0682(5) Uani 1 1 d . . . . .
O3 O 0.5305(3) 0.5467(3) 0.6782(2) 0.0303(7) Uani 1 1 d . . . . .
C3 C 1.0733(10) 0.8983(6) 0.6574(6) 0.074(2) Uani 1 1 d . . . . .
H3 H 1.075005 0.852328 0.592963 0.088 Uiso 0.324(6) 1 calc R . P A 2
Cl4 Cl 0.2495(3) 0.7650(2) 1.07007(12) 0.0886(7) Uani 1 1 d . . . . .
O4 O 0.2799(3) 0.5376(3) 0.5906(2) 0.0276(6) Uani 1 1 d . . . . .
C4 C 1.1604(12) 1.0052(7) 0.7028(9) 0.099(3) Uani 1 1 d . . . . .
H4 H 1.220360 1.029017 0.668823 0.119 Uiso 1 1 calc R . . . .
O5 O 0.5317(3) 0.6193(2) 0.5205(2) 0.0257(6) Uani 1 1 d . . . . .
C5 C 1.1567(9) 1.0722(5) 0.7944(7) 0.076(2) Uani 1 1 d . . . . .
Cl5 Cl 0.6360(9) 0.7733(3) 0.3814(3) 0.175(3) Uani 0.661(6) 1 d . U P B 1
Cl6 Cl 0.7632(6) 1.1657(2) 0.6874(2) 0.0742(11) Uani 0.661(6) 1 d . U P B 1
O6 O 0.6773(4) 0.3313(3) 0.5557(3) 0.0421(9) Uani 1 1 d . . . . .
C6 C 1.0722(9) 1.0413(5) 0.8444(6) 0.068(2) Uani 1 1 d . . . . .
H6 H 1.071081 1.089557 0.908232 0.081 Uiso 1 1 calc R . . . .
C7 C 0.9843(7) 0.9359(5) 0.8010(5) 0.0484(13) Uani 1 1 d . . . . .
H7 H 0.923027 0.915481 0.836216 0.058 Uiso 0.676(6) 1 calc R . P A 1
C8 C 0.3871(5) 0.5554(4) 0.6701(3) 0.0230(8) Uani 1 1 d . . . . .
C9 C 0.3412(5) 0.5989(4) 0.7677(3) 0.0286(9) Uani 1 1 d . . . . .
C10 C 0.3879(6) 0.5607(4) 0.8433(3) 0.0353(10) Uani 1 1 d . . . . .
C11 C 0.3578(7) 0.6122(5) 0.9363(4) 0.0489(14) Uani 1 1 d . . . . .
H11 H 0.389991 0.586107 0.986591 0.059 Uiso 1 1 calc R . . . .
C12 C 0.2814(7) 0.7004(6) 0.9524(4) 0.0534(16) Uani 1 1 d . . . . .
C13 C 0.2241(8) 0.7339(6) 0.8778(5) 0.0618(18) Uani 1 1 d . . . . .
H13 H 0.163973 0.790880 0.888234 0.074 Uiso 1 1 calc R . . . .
C14 C 0.2545(6) 0.6837(5) 0.7857(4) 0.0470(13) Uani 1 1 d . . . . .
H14 H 0.215318 0.707966 0.734949 0.056 Uiso 1 1 calc R . . . .
C15 C 0.9331(6) 0.4394(4) 0.7722(3) 0.0366(11) Uani 1 1 d . . . . .
H15 H 0.947947 0.386526 0.714321 0.044 Uiso 1 1 calc R . . . .
C16 C 0.9903(7) 0.4279(4) 0.8625(3) 0.0395(12) Uani 1 1 d . . . . .
H16 H 1.042489 0.368978 0.863842 0.047 Uiso 1 1 calc R . . . .
C17 C 0.9698(5) 0.5038(4) 0.9503(3) 0.0256(8) Uani 1 1 d . . . . .
C18 C 0.8904(6) 0.5888(4) 0.9414(3) 0.0372(11) Uani 1 1 d . . . . .
H18 H 0.872887 0.642355 0.997995 0.045 Uiso 1 1 calc R . . . .
C19 C 0.8372(6) 0.5942(4) 0.8482(3) 0.0361(11) Uani 1 1 d . . . . .
H19 H 0.783704 0.651766 0.844212 0.043 Uiso 1 1 calc R . . . .
C25 C 0.4608(5) 0.6908(3) 0.4994(3) 0.0256(8) Uani 1 1 d . . . . .
C26 C 0.5450(6) 0.8076(4) 0.5437(4) 0.0361(10) Uani 1 1 d . U . . .
C27 C 0.6124(15) 0.8552(8) 0.4968(7) 0.050(2) Uani 0.661(6) 1 d . U P B 1
C28 C 0.6796(18) 0.9665(9) 0.5405(9) 0.059(3) Uani 0.661(6) 1 d . U P B 1
H28 H 0.727804 0.997082 0.505467 0.071 Uiso 0.661(6) 1 calc R . P B 1
C29 C 0.6731(15) 1.0282(8) 0.6341(7) 0.039(2) Uani 0.661(6) 1 d . U P B 1
C30 C 0.5344(17) 0.8787(11) 0.6432(9) 0.049(3) Uani 0.661(6) 1 d . U P B 1
H30 H 0.479482 0.850636 0.676986 0.059 Uiso 0.661(6) 1 calc R . P B 1
C39 C 0.6044(14) 0.9857(8) 0.6868(7) 0.048(2) Uani 0.661(6) 1 d . U P B 1
H39 H 0.604954 1.029318 0.752400 0.058 Uiso 0.661(6) 1 calc R . P B 1
Cl1A Cl 0.8747(9) 0.9237(4) 0.8768(4) 0.078(2) Uani 0.324(6) 1 d . . P A 2
C30A C 0.665(3) 0.821(2) 0.481(2) 0.062(5) Uani 0.339(6) 1 d . U P B 2
H30A H 0.683891 0.765739 0.425945 0.074 Uiso 0.339(6) 1 calc R . P B 2
C39A C 0.741(3) 0.938(2) 0.529(2) 0.066(5) Uani 0.339(6) 1 d . U P B 2
H39A H 0.806567 0.961959 0.497761 0.079 Uiso 0.339(6) 1 calc R . P B 2
C29A C 0.720(3) 1.009(2) 0.611(3) 0.063(5) Uani 0.339(6) 1 d . U P B 2
C28A C 0.647(3) 0.990(2) 0.659(2) 0.063(5) Uani 0.339(6) 1 d . U P B 2
H28A H 0.641206 1.044399 0.718755 0.076 Uiso 0.339(6) 1 calc R . P B 2
C27A C 0.567(3) 0.883(3) 0.626(2) 0.056(5) Uani 0.339(6) 1 d . U P B 2
Cl5A Cl 0.4614(11) 0.8486(8) 0.7071(7) 0.136(4) Uani 0.339(6) 1 d . U P B 2
Cl6A Cl 0.8379(18) 1.1373(10) 0.6417(16) 0.184(7) Uani 0.339(6) 1 d . U P B 2

loop_
_atom_site_aniso_label
_atom_site_aniso_U_11
_atom_site_aniso_U_22
_atom_site_aniso_U_33
_atom_site_aniso_U_23
_atom_site_aniso_U_13
_atom_site_aniso_U_12
Dy1 0.01768(10) 0.03147(11) 0.01670(10) 0.01157(7) 0.00302(6) 0.00289(7)
O1 0.0420(19) 0.0318(17) 0.0443(19) 0.0089(15) 0.0239(16) -0.0002(14)
N1 0.0286(18) 0.040(2) 0.0152(15) 0.0138(14) 0.0019(13) 0.0105(15)
Cl1 0.263(6) 0.0461(16) 0.130(3) 0.0000(17) 0.153(4) -0.029(2)
C1 0.0219(19) 0.027(2) 0.033(2) 0.0125(17) 0.0007(16) -0.0005(16)
O1W 0.0184(13) 0.0362(16) 0.0236(13) 0.0139(12) 0.0078(11) 0.0059(11)
Cl2 0.112(2) 0.0392(10) 0.230(4) 0.0131(15) 0.075(2) -0.0189(11)
O2 0.047(2) 0.0375(18) 0.0267(16) 0.0114(14) 0.0104(14) -0.0045(15)
C2 0.029(2) 0.029(2) 0.048(3) 0.011(2) 0.011(2) 0.0021(18)
Cl3 0.1064(14) 0.0648(10) 0.0597(9) 0.0444(8) 0.0347(10) 0.0310(10)
O3 0.0168(13) 0.056(2) 0.0197(13) 0.0169(13) 0.0052(11) 0.0058(13)
C3 0.082(5) 0.055(4) 0.079(5) 0.007(4) 0.051(4) -0.014(4)
Cl4 0.0878(13) 0.1132(16) 0.0338(7) -0.0120(9) 0.0351(8) -0.0115(12)
O4 0.0187(13) 0.0490(18) 0.0135(12) 0.0119(12) 0.0026(10) 0.0042(12)
C4 0.100(7) 0.065(5) 0.144(9) 0.032(5) 0.078(7) -0.014(5)
O5 0.0224(14) 0.0281(15) 0.0271(14) 0.0150(12) 0.0010(11) 0.0044(11)
C5 0.066(4) 0.028(3) 0.117(7) 0.007(4) 0.035(5) -0.007(3)
Cl5 0.307(7) 0.094(3) 0.085(3) -0.032(2) 0.120(4) -0.103(4)
Cl6 0.125(3) 0.0268(11) 0.0514(14) 0.0086(10) 0.0074(16) -0.0210(15)
O6 0.0291(17) 0.0314(17) 0.057(2) 0.0226(16) -0.0112(15) 0.0011(14)
C6 0.069(4) 0.031(3) 0.082(5) 0.000(3) 0.022(4) -0.003(3)
C7 0.049(3) 0.038(3) 0.051(3) 0.011(2) 0.013(3) 0.002(2)
C8 0.0198(18) 0.035(2) 0.0159(16) 0.0106(15) 0.0066(14) 0.0035(15)
C9 0.0231(19) 0.044(2) 0.0159(17) 0.0101(17) 0.0033(15) 0.0032(17)
C10 0.036(2) 0.048(3) 0.024(2) 0.016(2) 0.0101(18) -0.001(2)
C11 0.054(3) 0.070(4) 0.021(2) 0.017(2) 0.011(2) -0.005(3)
C12 0.045(3) 0.076(4) 0.024(2) 0.001(2) 0.016(2) -0.005(3)
C13 0.059(4) 0.077(5) 0.048(3) 0.012(3) 0.028(3) 0.032(3)
C14 0.040(3) 0.072(4) 0.030(2) 0.018(2) 0.012(2) 0.025(3)
C15 0.053(3) 0.043(3) 0.0163(18) 0.0140(18) 0.0096(19) 0.018(2)
C16 0.061(3) 0.042(3) 0.020(2) 0.0170(19) 0.010(2) 0.024(2)
C17 0.0259(19) 0.036(2) 0.0153(17) 0.0143(16) 0.0011(15) 0.0025(16)
C18 0.047(3) 0.050(3) 0.0161(18) 0.0142(19) 0.0071(18) 0.021(2)
C19 0.043(3) 0.050(3) 0.0188(19) 0.0158(19) 0.0073(18) 0.023(2)
C25 0.027(2) 0.0233(19) 0.0255(19) 0.0116(16) 0.0025(16) 0.0004(15)
C26 0.038(2) 0.029(2) 0.036(2) 0.0185(17) -0.0061(18) -0.0004(18)
C27 0.074(6) 0.035(4) 0.036(4) 0.008(3) 0.022(4) -0.008(4)
C28 0.097(7) 0.037(4) 0.047(5) 0.017(3) 0.030(5) -0.005(4)
C29 0.053(5) 0.028(4) 0.036(4) 0.016(3) 0.006(3) -0.002(3)
C30 0.064(7) 0.039(4) 0.044(4) 0.012(3) 0.025(4) -0.010(4)
C39 0.066(6) 0.036(4) 0.034(4) 0.003(3) 0.020(4) -0.007(4)
Cl1A 0.121(6) 0.047(3) 0.056(3) 0.000(2) 0.042(3) 0.001(3)
C30A 0.063(9) 0.065(8) 0.069(8) 0.040(6) 0.018(6) -0.001(6)
C39A 0.062(9) 0.068(8) 0.079(8) 0.046(6) 0.014(7) 0.001(6)
C29A 0.061(9) 0.057(8) 0.070(8) 0.037(6) -0.002(7) 0.006(6)
C28A 0.062(9) 0.051(7) 0.062(8) 0.017(6) 0.003(6) -0.005(6)
C27A 0.046(9) 0.050(7) 0.057(7) 0.010(5) 0.009(6) 0.005(6)
Cl5A 0.115(6) 0.124(6) 0.100(6) -0.045(5) 0.061(5) -0.008(5)
Cl6A 0.160(10) 0.076(6) 0.267(15) 0.105(8) -0.070(9) -0.061(6)

loop_
_atom_type_symbol
_atom_type_description
_atom_type_scat_dispersion_real
_atom_type_scat_dispersion_imag
_atom_type_scat_source
C C 0.0033 0.0016 'International Tables Vol C Tables 4.2.6.8 and 6.1.1.4'
H H 0.0000 0.0000 'International Tables Vol C Tables 4.2.6.8 and 6.1.1.4'
Cl Cl 0.1484 0.1585 'International Tables Vol C Tables 4.2.6.8 and 6.1.1.4'
Dy Dy -0.1892 4.4098 'International Tables Vol C Tables 4.2.6.8 and 6.1.1.4'
N N 0.0061 0.0033 'International Tables Vol C Tables 4.2.6.8 and 6.1.1.4'
O O 0.0106 0.0060 'International Tables Vol C Tables 4.2.6.8 and 6.1.1.4'

loop_
_geom_angle_atom_site_label_1
_geom_angle_atom_site_label_2
_geom_angle_atom_site_label_3
_geom_angle
_geom_angle_site_symmetry_1
_geom_angle_site_symmetry_3
O1 Dy1 N1 101.30(13) . .
O1 Dy1 C1 26.05(12) . .
O1 Dy1 O5 144.29(11) . 2_666
O1 Dy1 C25 152.82(12) . 2_666
N1 Dy1 C1 87.72(12) . .
N1 Dy1 O5 114.16(11) . 2_666
N1 Dy1 C25 95.09(12) . 2_666
C1 Dy1 C25 177.14(11) . 2_666
O1W Dy1 O1 73.15(11) . .
O1W Dy1 N1 72.75(10) . .
O1W Dy1 C1 89.84(11) . .
O1W Dy1 O2 105.54(11) . .
O1W Dy1 O4 73.81(9) . 2_666
O1W Dy1 O5 112.60(9) . 2_666
O1W Dy1 O6 71.07(11) . .
O1W Dy1 C25 91.53(11) . 2_666
O2 Dy1 O1 51.81(11) . .
O2 Dy1 N1 73.70(12) . .
O2 Dy1 C1 25.77(12) . .
O2 Dy1 O5 141.70(11) . 2_666
O2 Dy1 C25 155.21(12) . 2_666
O3 Dy1 O1 129.56(11) . .
O3 Dy1 N1 71.86(10) . .
O3 Dy1 C1 104.26(13) . .
O3 Dy1 O1W 141.13(10) . .
O3 Dy1 O2 79.32(12) . .
O3 Dy1 O4 135.41(10) . 2_666
O3 Dy1 O5 74.05(10) . .
O3 Dy1 O5 69.11(10) . 2_666
O3 Dy1 O6 85.10(13) . .
O3 Dy1 C25 76.15(12) . 2_666
O4 Dy1 O1 77.54(11) 2_666 .
O4 Dy1 N1 145.27(10) 2_666 .
O4 Dy1 C1 101.34(12) 2_666 .
O4 Dy1 O2 124.93(11) 2_666 .
O4 Dy1 O5 71.10(10) 2_666 2_666
O4 Dy1 O6 84.76(12) 2_666 .
O4 Dy1 C25 76.65(11) 2_666 2_666
O5 Dy1 O1 83.33(12) . .
O5 Dy1 N1 138.91(11) . .
O5 Dy1 C1 79.06(11) . .
O5 Dy1 C1 151.98(10) 2_666 .
O5 Dy1 O1W 144.78(10) . .
O5 Dy1 O2 78.07(11) . .
O5 Dy1 O4 75.79(10) . 2_666
O5 Dy1 O5 72.93(11) . 2_666
O5 Dy1 O6 123.24(10) . .
O5 Dy1 C25 25.47(10) 2_666 2_666
O5 Dy1 C25 98.40(11) . 2_666
O6 Dy1 O1 143.26(12) . .
O6 Dy1 N1 75.83(12) . .
O6 Dy1 C1 157.67(11) . .
O6 Dy1 O2 148.81(12) . .
O6 Dy1 O5 50.30(9) . 2_666
O6 Dy1 C25 24.83(11) . 2_666
C1 O1 Dy1 93.4(3) . .
C15 N1 Dy1 123.1(3) . .
C15 N1 C19 116.4(4) . .
C19 N1 Dy1 120.1(3) . .
O1 C1 Dy1 60.6(2) . .
O1 C1 C2 119.8(4) . .
O2 C1 Dy1 60.5(2) . .
O2 C1 O1 121.0(4) . .
O2 C1 C2 119.2(4) . .
C2 C1 Dy1 178.7(3) . .
Dy1 O1W H1WA 109.8 . .
Dy1 O1W H1WB 136.0 . .
H1WA O1W H1WB 110.1 . .
C1 O2 Dy1 93.7(3) . .
C3 C2 C1 124.3(5) . .
C3 C2 C7 115.8(5) . .
C7 C2 C1 119.9(5) . .
C8 O3 Dy1 142.1(3) . .
C2 C3 Cl1 126.5(5) . .
C2 C3 H3 119.5 . .
C2 C3 C4 121.0(7) . .
C4 C3 Cl1 112.1(6) . .
C4 C3 H3 119.5 . .
C8 O4 Dy1 133.5(3) . 2_666
C3 C4 H4 120.0 . .
C5 C4 C3 119.9(7) . .
C5 C4 H4 120.0 . .
Dy1 O5 Dy1 107.07(11) . 2_666
C25 O5 Dy1 89.6(2) . 2_666
C25 O5 Dy1 163.3(3) . .
C4 C5 Cl2 117.2(7) . .
C6 C5 Cl2 121.1(7) . .
C6 C5 C4 121.6(6) . .
C25 O6 Dy1 98.1(3) 2_666 .
C5 C6 H6 120.2 . .
C5 C6 C7 119.6(7) . .
C7 C6 H6 120.2 . .
C2 C7 C6 122.0(6) . .
C2 C7 H7 119.0 . .
C2 C7 Cl1A 128.7(5) . .
C6 C7 H7 119.0 . .
C6 C7 Cl1A 109.2(5) . .
O3 C8 O4 126.9(4) . .
O3 C8 C9 115.9(3) . .
O4 C8 C9 117.1(3) . .
C10 C9 C8 123.6(4) . .
C14 C9 C8 119.1(4) . .
C14 C9 C10 117.2(4) . .
C9 C10 Cl3 121.4(4) . .
C9 C10 C11 121.1(5) . .
C11 C10 Cl3 117.5(4) . .
C10 C11 H11 120.4 . .
C12 C11 C10 119.1(5) . .
C12 C11 H11 120.4 . .
C11 C12 Cl4 118.1(5) . .
C13 C12 Cl4 120.9(5) . .
C13 C12 C11 120.9(5) . .
C12 C13 H13 120.0 . .
C12 C13 C14 120.1(6) . .
C14 C13 H13 120.0 . .
C9 C14 C13 121.3(5) . .
C9 C14 H14 119.4 . .
C13 C14 H14 119.4 . .
N1 C15 H15 118.0 . .
N1 C15 C16 124.0(4) . .
C16 C15 H15 118.0 . .
C15 C16 H16 119.9 . .
C17 C16 C15 120.1(4) . .
C17 C16 H16 119.9 . .
C16 C17 C17 122.4(5) . 2_767
C16 C17 C18 116.1(4) . .
C18 C17 C17 121.5(5) . 2_767
C17 C18 H18 120.0 . .
C19 C18 C17 120.1(4) . .
C19 C18 H18 120.0 . .
N1 C19 C18 123.4(4) . .
N1 C19 H19 118.3 . .
C18 C19 H19 118.3 . .
O5 C25 Dy1 64.9(2) . 2_666
O5 C25 C26 119.2(4) . .
O6 C25 Dy1 57.1(2) 2_666 2_666
O6 C25 O5 122.0(4) 2_666 .
O6 C25 C26 118.8(4) 2_666 .
C26 C25 Dy1 175.6(3) . 2_666
C25 C26 C30A 110.3(10) . .
C27 C26 C25 126.0(6) . .
C27 C26 C30 116.3(7) . .
C30 C26 C25 117.2(6) . .
C27A C26 C25 132.3(15) . .
C27A C26 C30A 114.8(17) . .
C26 C27 Cl5 118.0(7) . .
C26 C27 C28 123.0(8) . .
C28 C27 Cl5 118.7(8) . .
C27 C28 H28 120.7 . .
C29 C28 C27 118.7(10) . .
C29 C28 H28 120.7 . .
C28 C29 Cl6 117.3(9) . .
C28 C29 C39 121.9(9) . .
C39 C29 Cl6 120.7(7) . .
C26 C30 H30 119.8 . .
C39 C30 C26 120.4(8) . .
C39 C30 H30 119.8 . .
C29 C39 C30 119.4(9) . .
C29 C39 H39 120.3 . .
C30 C39 H39 120.3 . .
C26 C30A H30A 126.7 . .
C39A C30A C26 107(2) . .
C39A C30A H30A 126.7 . .
C30A C39A H39A 118.1 . .
C29A C39A C30A 124(3) . .
C29A C39A H39A 118.1 . .
C39A C29A Cl6A 108(2) . .
C28A C29A C39A 125(3) . .
C28A C29A Cl6A 127(3) . .
C29A C28A H28A 120.3 . .
C29A C28A C27A 119(3) . .
C27A C28A H28A 120.3 . .
C26 C27A C28A 127(3) . .
C26 C27A Cl5A 113(2) . .
C28A C27A Cl5A 119(2) . .

loop_
_geom_bond_atom_site_label_1
_geom_bond_atom_site_label_2
_geom_bond_distance
_geom_bond_site_symmetry_2
Dy1 O1 2.486(3) .
Dy1 N1 2.635(3) .
Dy1 C1 2.850(4) .
Dy1 O1W 2.469(3) .
Dy1 O2 2.486(3) .
Dy1 O3 2.374(3) .
Dy1 O4 2.472(3) 2_666
Dy1 O5 2.643(3) 2_666
Dy1 O5 2.377(3) .
Dy1 O6 2.474(3) .
Dy1 C25 2.918(4) 2_666
O1 C1 1.254(6) .
N1 C15 1.320(6) .
N1 C19 1.337(6) .
Cl1 C3 1.710(8) .
C1 O2 1.242(6) .
C1 C2 1.510(6) .
O1W H1WA 0.8594 .
O1W H1WB 0.8652 .
Cl2 C5 1.744(7) .
C2 C3 1.380(8) .
C2 C7 1.387(8) .
Cl3 C10 1.733(6) .
O3 C8 1.248(5) .
C3 H3 0.9300 .
C3 C4 1.407(10) .
Cl4 C12 1.740(5) .
O4 C8 1.256(5) .
C4 H4 0.9300 .
C4 C5 1.332(13) .
O5 C25 1.255(5) .
C5 C6 1.318(11) .
Cl5 C27 1.726(10) .
Cl6 C29 1.750(10) .
O6 C25 1.238(5) 2_666
C6 H6 0.9300 .
C6 C7 1.396(8) .
C7 H7 0.9300 .
C7 Cl1A 1.694(9) .
C8 C9 1.514(5) .
C9 C10 1.388(6) .
C9 C14 1.369(7) .
C10 C11 1.394(7) .
C11 H11 0.9300 .
C11 C12 1.350(9) .
C12 C13 1.348(10) .
C13 H13 0.9300 .
C13 C14 1.382(7) .
C14 H14 0.9300 .
C15 H15 0.9300 .
C15 C16 1.388(6) .
C16 H16 0.9300 .
C16 C17 1.380(6) .
C17 C17 1.493(7) 2_767
C17 C18 1.388(6) .
C18 H18 0.9300 .
C18 C19 1.387(6) .
C19 H19 0.9300 .
C25 C26 1.508(6) .
C26 C27 1.317(11) .
C26 C30 1.458(12) .
C26 C30A 1.61(3) .
C26 C27A 1.22(3) .
C27 C28 1.401(14) .
C28 H28 0.9300 .
C28 C29 1.346(14) .
C29 C39 1.352(14) .
C30 H30 0.9300 .
C30 C39 1.360(15) .
C39 H39 0.9300 .
C30A H30A 0.9300 .
C30A C39A 1.49(4) .
C39A H39A 0.9300 .
C39A C29A 1.30(4) .
C29A C28A 1.16(4) .
C29A Cl6A 1.78(3) .
C28A H28A 0.9300 .
C28A C27A 1.40(4) .
C27A Cl5A 1.85(3) .

loop_
_geom_torsion_atom_site_label_1
_geom_torsion_atom_site_label_2
_geom_torsion_atom_site_label_3
_geom_torsion_atom_site_label_4
_geom_torsion
_geom_torsion_site_symmetry_1
_geom_torsion_site_symmetry_2
_geom_torsion_site_symmetry_3
_geom_torsion_site_symmetry_4
Dy1 O1 C1 O2 2.5(5) . . . .
Dy1 O1 C1 C2 -178.5(4) . . . .
Dy1 N1 C15 C16 -173.2(4) . . . .
Dy1 N1 C19 C18 173.4(4) . . . .
Dy1 O3 C8 O4 14.0(8) . . . .
Dy1 O3 C8 C9 -161.9(3) . . . .
Dy1 O4 C8 O3 3.0(7) 2_666 . . .
Dy1 O4 C8 C9 178.9(3) 2_666 . . .
Dy1 O5 C25 Dy1 -177.1(10) . . . 2_666
Dy1 O5 C25 O6 -177.9(7) . . . 2_666
Dy1 O5 C25 O6 -0.8(5) 2_666 . . 2_666
Dy1 O5 C25 C26 1.2(13) . . . .
Dy1 O5 C25 C26 178.3(4) 2_666 . . .
O1 C1 O2 Dy1 -2.5(5) . . . .
O1 C1 C2 C3 8.0(9) . . . .
O1 C1 C2 C7 -170.4(5) . . . .
N1 C15 C16 C17 0.6(9) . . . .
Cl1 C3 C4 C5 172.5(9) . . . .
C1 C2 C3 Cl1 11.6(12) . . . .
C1 C2 C3 C4 -175.9(8) . . . .
C1 C2 C7 C6 175.7(6) . . . .
C1 C2 C7 Cl1A -9.0(9) . . . .
Cl2 C5 C6 C7 -179.9(6) . . . .
O2 C1 C2 C3 -173.0(6) . . . .
O2 C1 C2 C7 8.7(7) . . . .
C2 C1 O2 Dy1 178.5(4) . . . .
C2 C3 C4 C5 -1.0(16) . . . .
Cl3 C10 C11 C12 -177.7(5) . . . .
O3 C8 C9 C10 -47.2(6) . . . .
O3 C8 C9 C14 129.9(5) . . . .
C3 C2 C7 C6 -2.8(10) . . . .
C3 C2 C7 Cl1A 172.5(7) . . . .
C3 C4 C5 Cl2 179.6(8) . . . .
C3 C4 C5 C6 -0.4(17) . . . .
Cl4 C12 C13 C14 178.2(5) . . . .
O4 C8 C9 C10 136.4(5) . . . .
O4 C8 C9 C14 -46.4(6) . . . .
C4 C5 C6 C7 0.2(15) . . . .
O5 C25 C26 C27 101.6(9) . . . .
O5 C25 C26 C30 -86.4(9) . . . .
O5 C25 C26 C30A 80.0(10) . . . .
O5 C25 C26 C27A -81(2) . . . .
C5 C6 C7 C2 1.5(12) . . . .
C5 C6 C7 Cl1A -174.6(8) . . . .
Cl5 C27 C28 C29 -174.4(11) . . . .
Cl6 C29 C39 C30 179.6(11) . . . .
O6 C25 C26 C27 -79.3(10) 2_666 . . .
O6 C25 C26 C30 92.7(9) 2_666 . . .
O6 C25 C26 C30A -100.9(11) 2_666 . . .
O6 C25 C26 C27A 99(2) 2_666 . . .
C7 C2 C3 Cl1 -170.0(7) . . . .
C7 C2 C3 C4 2.5(12) . . . .
C8 C9 C10 Cl3 -9.6(7) . . . .
C8 C9 C10 C11 172.5(5) . . . .
C8 C9 C14 C13 -173.1(6) . . . .
C9 C10 C11 C12 0.3(8) . . . .
C10 C9 C14 C13 4.3(9) . . . .
C10 C11 C12 Cl4 -178.6(4) . . . .
C10 C11 C12 C13 4.9(9) . . . .
C11 C12 C13 C14 -5.4(11) . . . .
C12 C13 C14 C9 0.7(11) . . . .
C14 C9 C10 Cl3 173.2(4) . . . .
C14 C9 C10 C11 -4.7(7) . . . .
C15 N1 C19 C18 1.1(8) . . . .
C15 C16 C17 C17 -179.3(6) . . . 2_767
C15 C16 C17 C18 0.1(8) . . . .
C16 C17 C18 C19 -0.1(8) . . . .
C17 C17 C18 C19 179.3(5) 2_767 . . .
C17 C18 C19 N1 -0.5(9) . . . .
C19 N1 C15 C16 -1.2(8) . . . .
C25 C26 C27 Cl5 -11.0(14) . . . .
C25 C26 C27 C28 175.6(10) . . . .
C25 C26 C30 C39 -178.5(11) . . . .
C25 C26 C30A C39A 179.1(14) . . . .
C25 C26 C27A C28A -179(2) . . . .
C25 C26 C27A Cl5A -6(3) . . . .
C26 C27 C28 C29 -1(2) . . . .
C26 C30 C39 C29 5(2) . . . .
C26 C30A C39A C29A 6(3) . . . .
C27 C26 C30 C39 -5.8(18) . . . .
C27 C28 C29 Cl6 178.3(10) . . . .
C27 C28 C29 C39 0(2) . . . .
C28 C29 C39 C30 -2(2) . . . .
C30 C26 C27 Cl5 177.0(10) . . . .
C30 C26 C27 C28 3.6(17) . . . .
C30A C26 C27A C28A 21(4) . . . .
C30A C26 C27A Cl5A -165.9(15) . . . .
C30A C39A C29A C28A 4(5) . . . .
C30A C39A C29A Cl6A 178(2) . . . .
C39A C29A C28A C27A -3(5) . . . .
C29A C28A C27A C26 -11(5) . . . .
C29A C28A C27A Cl5A 176(2) . . . .
C27A C26 C30A C39A -17(3) . . . .
Cl6A C29A C28A C27A -177(2) . . . .
